data_9016401
loop_
_publ_author_name
'Bloodaxe, E. S.'
'Hughes, J. M.'
'Dyar, M. D.'
'Grew, E. S.'
'Guidotti, C. V.'

_publ_section_title
;
 Linking structure and chemistry in the schorl-dravite series
 Sample #32008
;
_journal_name_full 'American Mineralogist'
_journal_page_first 922
_journal_page_last 928
_journal_volume 84
_journal_year 1999
_chemical_compound_source 'Tait farm, Dungannon Township, Hastings County, Ontario, Canada'
_chemical_formula_sum
'Al5.439 B3 Ca0.368 F0.495 Fe1.143 H3.02 K0.029 Li0.018 Mg2.292 Mn0.012 Na0.471 O30.505 Si6 Ti0.033'
_chemical_name_mineral Fluor-dravite
_space_group_IT_number 160
_symmetry_space_group_name_Hall 'R 3 -2"'
_symmetry_space_group_name_H-M 'R 3 m :H'
_cell_angle_alpha 90
_cell_angle_beta 90
_cell_angle_gamma 120
_cell_formula_units_Z 3
_cell_length_a 15.965
_cell_length_b 15.965
_cell_length_c 7.199
_cell_volume 1589.061
_database_code_amcsd 0002246
_exptl_crystal_density_diffrn 3.125
_cod_original_sg_symbol_H-M 'R 3 m'
_cod_original_formula_sum 'Na.471 Ca.368 K.029 Mg2.292 Fe1.143 Mn.012 Al5.439 Ti.033 Li.018 Si6 B3 F.495 O30.505 H3.02'
_cod_database_code 9016401

loop_
_space_group_symop_operation_xyz
x,y,z
2/3+x,1/3+y,1/3+z
1/3+x,2/3+y,2/3+z
x,x-y,z
2/3+x,1/3+x-y,1/3+z
1/3+x,2/3+x-y,2/3+z
-y,-x,z
2/3-y,1/3-x,1/3+z
1/3-y,2/3-x,2/3+z
-x+y,y,z
2/3-x+y,1/3+y,1/3+z
1/3-x+y,2/3+y,2/3+z
-y,x-y,z
2/3-y,1/3+x-y,1/3+z
1/3-y,2/3+x-y,2/3+z
-x+y,-x,z
2/3-x+y,1/3-x,1/3+z
1/3-x+y,2/3-x,2/3+z

loop_
_atom_site_aniso_label
_atom_site_aniso_U_11
_atom_site_aniso_U_22
_atom_site_aniso_U_33
_atom_site_aniso_U_12
_atom_site_aniso_U_13
_atom_site_aniso_U_23
NaX 0.01162 0.01162 0.01181 0.00581 0.00000 0.00000
CaX 0.01162 0.01162 0.01181 0.00581 0.00000 0.00000
KX 0.01162 0.01162 0.01181 0.00581 0.00000 0.00000
MgY 0.00746 0.01007 0.01260 0.00504 0.00199 0.00398
Fe2Y 0.00746 0.01007 0.01260 0.00504 0.00199 0.00398
MnY 0.00746 0.01007 0.01260 0.00504 0.00199 0.00398
Fe3Y 0.00746 0.01007 0.01260 0.00504 0.00199 0.00398
AlY 0.00746 0.01007 0.01260 0.00504 0.00199 0.00398
TiY 0.00746 0.01007 0.01260 0.00504 0.00199 0.00398
LiY 0.00746 0.01007 0.01260 0.00504 0.00199 0.00398
AlZ 0.00426 0.00387 0.00459 0.00218 -0.00055 -0.00013
MgZ 0.00426 0.00387 0.00459 0.00218 -0.00055 -0.00013
SiT 0.00523 0.00542 0.00638 0.00242 -0.00010 -0.00053
B 0.00872 0.00775 0.00656 0.00387 0.00025 0.00050
F1 0.01065 0.01065 0.01339 0.00533 0.00000 0.00000
O-H1 0.01065 0.01065 0.01339 0.00533 0.00000 0.00000
O1 0.01065 0.01065 0.01339 0.00533 0.00000 0.00000
O2 0.01046 0.00872 0.01339 0.00436 0.00050 0.00101
O-H3 0.01840 0.01104 0.00735 0.00920 0.00050 0.00025
O4 0.00910 0.01646 0.00814 0.00823 -0.00076 -0.00151
O5 0.01646 0.00620 0.01076 0.00823 0.00227 0.00113
O6 0.01133 0.00968 0.00709 0.00600 -0.00050 -0.00126
O7 0.00813 0.00872 0.01024 0.00208 -0.00151 -0.00101
O8 0.00726 0.00920 0.01602 0.00497 0.00076 0.00303

loop_
_atom_site_label
_atom_site_fract_x
_atom_site_fract_y
_atom_site_fract_z
_atom_site_occupancy
_atom_site_type_symbol
_atom_site_attached_hydrogens
NaX 0.00000 0.00000 0.25000 0.47100 Na 0
CaX 0.00000 0.00000 0.25000 0.36800 Ca 0
KX 0.00000 0.00000 0.25000 0.02900 K 0
MgY 0.27140 0.54280 0.32230 0.46000 Mg 0
Fe2Y 0.27140 0.54280 0.32230 0.09300 Fe 0
MnY 0.27140 0.54280 0.32230 0.00400 Mn 0
Fe3Y 0.27140 0.54280 0.32230 0.28800 Fe 0
AlY 0.27140 0.54280 0.32230 0.11700 Al 0
TiY 0.27140 0.54280 0.32230 0.01100 Ti 0
LiY 0.27140 0.54280 0.32230 0.00600 Li 0
AlZ 0.29804 0.26164 0.63460 0.84800 Al 0
MgZ 0.29804 0.26164 0.63460 0.15200 Mg 0
SiT 0.19175 0.18997 0.02230 1.00000 Si 0
B 0.11020 0.22040 0.47450 1.00000 B 0
F1 0.00000 0.00000 0.80010 0.49500 F 0
O-H1 0.00000 0.00000 0.80010 0.02000 O 1
O1 0.00000 0.00000 0.80010 0.48500 O 0
O2 0.06090 0.12180 0.50050 1.00000 O 0
O-H3 0.26780 0.13390 0.53380 1.00000 O 1
O4 0.09220 0.18440 0.09310 1.00000 O 0
O5 0.18350 0.09175 0.11330 1.00000 O 0
O6 0.19600 0.18660 0.79970 1.00000 O 0
O7 0.28470 0.28460 0.10270 1.00000 O 0
O8 0.20970 0.27020 0.46390 1.00000 O 0

loop_
_cod_changelog_entry_id
_cod_changelog_entry_author
_cod_changelog_entry_date
_cod_changelog_entry_text
1
;cod-tools version 3.8.0
Id: cif_guess_AMCSD_atom_types 9574 2023-05-10 09:00:05Z saulius
;
2023-05-10T18:57:02+03:00
;Derived atom types and hydrogen counts
from atom names that follow the AMCSD naming convention
(Wat == water, O-H == hydroxyl).
;

loop_
_cod_related_entry_id
_cod_related_entry_database
_cod_related_entry_code
1 AMCSD 0002246
